data_7713802
loop_
_publ_author_name
'Xu, Chao'
'Liu, Tingting'
'Liu, Qian'
'Yang, Suliang'
'Li, Dingming'
'Tian, Guoxin'

_publ_section_title
;
 Complexation of Am(III) and Eu(III) with DRAPA
 (N,N-dialkyl-6-amide-pyridine-2-carboxylic acid
;
_journal_name_full 'Dalton Transactions'
_journal_paper_doi 10.1039/D3DT02319B
_journal_year 2023
_chemical_formula_moiety 'C27 H27 N6 O9 Am'
_chemical_formula_sum 'C27 H27 Am N6 O9'
_chemical_formula_weight 820.61
_space_group_crystal_system monoclinic
_space_group_IT_number 14
_space_group_name_Hall '-P 2ybc'
_space_group_name_H-M_alt 'P 1 21/c 1'
_atom_sites_solution_hydrogens geom
_atom_sites_solution_primary iterative
_audit_creation_date 2022-09-29
_audit_creation_method
;
Olex2 1.2
(compiled 2018.05.29 svn.r3508 for OlexSys, GUI svn.r5506)
;
_audit_update_record
;
2023-07-02 deposited with the CCDC.	2023-08-28 downloaded from the CCDC.
;
_cell_angle_alpha 90
_cell_angle_beta 109.682(9)
_cell_angle_gamma 90
_cell_formula_units_Z 4
_cell_length_a 14.7061(12)
_cell_length_b 19.4040(10)
_cell_length_c 12.2732(9)
_cell_measurement_reflns_used 12523
_cell_measurement_temperature 100.00(10)
_cell_measurement_theta_max 28.8960
_cell_measurement_theta_min 3.4950
_cell_volume 3297.6(4)
_computing_cell_refinement 'CrysAlisPro 1.171.41.123a (Rigaku OD, 2022)'
_computing_data_collection 'CrysAlisPro 1.171.41.123a (Rigaku OD, 2022)'
_computing_data_reduction 'CrysAlisPro 1.171.41.123a (Rigaku OD, 2022)'
_computing_molecular_graphics 'Olex2 (Dolomanov et al., 2009)'
_computing_publication_material 'Olex2 (Dolomanov et al., 2009)'
_computing_structure_refinement 'ShelXL (Sheldrick, 2015)'
_computing_structure_solution 'olex2.solve (Bourhis et al., 2015)'
_diffrn_ambient_environment N~2~
_diffrn_ambient_temperature 100.00(10)
_diffrn_detector 'Hybrid Pixel Array Detector'
_diffrn_detector_area_resol_mean 10.0000
_diffrn_detector_type HyPix
_diffrn_measured_fraction_theta_full 0.997
_diffrn_measured_fraction_theta_max 0.794
_diffrn_measurement_details
;
List of Runs (angles in degrees, time in seconds):

  # Type    Start    End  Width  t~exp~   \w     \q     \k     \f   Frames
#--------------------------------------------------------------------------
  1  \w    -19.00  38.00   0.50    2.00    --    4.33 -99.00-120.00  114
  2  \w     49.00  78.00   0.50    2.00    --    4.33  37.00-180.00   58
  3  \w     43.00  79.00   0.50    2.00    --    4.33  29.00-134.00   72
  4  \w     -7.00  28.00   0.50    2.00    --    4.33  29.00-134.00   70
  5  \w    -42.00  14.00   0.50    2.00    --    4.33 -29.00  64.00  112
  6  \w    -29.00   2.00   0.50    2.00    --   -5.89 -37.00  30.00   62
  7  \w    -20.00  25.00   0.50    2.00    --   -5.89 -99.00  30.00   90
  8  \w    -74.00 -49.00   0.50    2.00    --   -5.89 -37.00  30.00   50
;
_diffrn_measurement_device 'four-circle diffractometer'
_diffrn_measurement_device_type 'XtaLAB Synergy R, DW system, HyPix'
_diffrn_measurement_method '\w scans'
_diffrn_orient_matrix_type 'CrysAlisPro convention (1999,Acta A55,543-557)'
_diffrn_orient_matrix_UB_11 0.0373800000
_diffrn_orient_matrix_UB_12 -0.0116106000
_diffrn_orient_matrix_UB_13 0.0501255000
_diffrn_orient_matrix_UB_21 -0.0289645000
_diffrn_orient_matrix_UB_22 0.0079818000
_diffrn_orient_matrix_UB_23 0.0342566000
_diffrn_orient_matrix_UB_31 -0.0197918000
_diffrn_orient_matrix_UB_32 -0.0336923000
_diffrn_orient_matrix_UB_33 -0.0091679000
_diffrn_radiation_monochromator mirror
_diffrn_radiation_probe x-ray
_diffrn_radiation_type MoK\a
_diffrn_radiation_wavelength 0.71073
_diffrn_reflns_av_R_equivalents 0.0825
_diffrn_reflns_av_unetI/netI 0.0823
_diffrn_reflns_Laue_measured_fraction_full 0.997
_diffrn_reflns_Laue_measured_fraction_max 0.794
_diffrn_reflns_limit_h_max 20
_diffrn_reflns_limit_h_min -18
_diffrn_reflns_limit_k_max 26
_diffrn_reflns_limit_k_min -22
_diffrn_reflns_limit_l_max 14
_diffrn_reflns_limit_l_min -17
_diffrn_reflns_number 34461
_diffrn_reflns_point_group_measured_fraction_full 0.997
_diffrn_reflns_point_group_measured_fraction_max 0.794
_diffrn_reflns_theta_full 25.242
_diffrn_reflns_theta_max 30.893
_diffrn_reflns_theta_min 3.332
_diffrn_source 'Rotating-anode X-ray tube'
_diffrn_source_type 'Rigaku (Mo) X-ray Source'
_exptl_absorpt_coefficient_mu 2.382
_exptl_absorpt_correction_T_max 1.00000
_exptl_absorpt_correction_T_min 0.58900
_exptl_absorpt_correction_type multi-scan
_exptl_absorpt_process_details
;
CrysAlisPro 1.171.41.123a (Rigaku Oxford Diffraction, 2022)
Empirical absorption correction using spherical harmonics,
implemented in SCALE3 ABSPACK scaling algorithm.
;
_exptl_crystal_colour pink
_exptl_crystal_colour_primary pink
_exptl_crystal_density_diffrn 1.653
_exptl_crystal_description block
_exptl_crystal_F_000 1592
_exptl_crystal_size_max 0.03
_exptl_crystal_size_mid 0.02
_exptl_crystal_size_min 0.01
_refine_diff_density_max 3.752
_refine_diff_density_min -2.230
_refine_diff_density_rms 0.199
_refine_ls_extinction_method none
_refine_ls_goodness_of_fit_ref 1.047
_refine_ls_hydrogen_treatment constr
_refine_ls_matrix_type full
_refine_ls_number_parameters 394
_refine_ls_number_reflns 8262
_refine_ls_number_restraints 12
_refine_ls_restrained_S_all 1.049
_refine_ls_R_factor_all 0.0838
_refine_ls_R_factor_gt 0.0497
_refine_ls_shift/su_max 0.002
_refine_ls_shift/su_mean 0.000
_refine_ls_structure_factor_coef Fsqd
_refine_ls_weighting_details 'w=1/[\s^2^(Fo^2^)+(0.0667P)^2^] where P=(Fo^2^+2Fc^2^)/3'
_refine_ls_weighting_scheme calc
_refine_ls_wR_factor_gt 0.1174
_refine_ls_wR_factor_ref 0.1314
_reflns_Friedel_coverage 0.000
_reflns_number_gt 5407
_reflns_number_total 8262
_reflns_threshold_expression 'I > 2\s(I)'
_cod_data_source_file d3dt02319b2.cif
_cod_data_source_block 202209Am-DMAPA1-3
_cod_original_formula_sum 'C27 H27 N6 O9 Am'
_cod_database_code 7713802
_shelx_shelxl_version_number 2014/7
_chemical_oxdiff_formula C1H1N1OAm1
_shelx_space_group_comment
;
The symmetry employed for this shelxl refinement is uniquely defined
by the following loop, which should always be used as a source of
symmetry information in preference to the above space-group names.
They are only intended as comments.
;
_shelx_estimated_absorpt_t_max 0.980
_shelx_estimated_absorpt_t_min 0.941
_diffrn_oxdiff_digest_frames
;
01970f8ea99cd45ba3f5b38967cbf6369100628fdea
;
_reflns_odcompleteness_completeness 99.63
_reflns_odcompleteness_iscentric 1
_reflns_odcompleteness_theta 26.32
_olex2_refinement_description
;
1. Fixed Uiso
 At 1.2 times of:
  All C(H) groups
 At 1.5 times of:
  All C(H,H,H) groups
2. Uiso/Uaniso restraints and constraints
Uanis(C8) \\sim Ueq, Uanis(C9) \\sim Ueq: with sigma of 0.01 and sigma for
terminal atoms of 0.02
3.a Aromatic/amide H refined with riding coordinates:
 C3(H3), C4(H4), C5(H5), C12(H12), C13(H13), C14(H14), C21(H21), C22(H22),
 C23(H23)
3.b Idealised Me refined as rotating group:
 C8(H8A,H8B,H8C), C9(H9A,H9B,H9C), C17(H17A,H17B,H17C), C18(H18A,H18B,H18C),
 C26(H26A,H26B,H26C), C27(H27A,H27B,H27C)
;
_olex2_submission_special_instructions 'No special instructions were received'
_oxdiff_exptl_absorpt_empirical_details
;
Empirical correction (ABSPACK) includes:
- Absorption correction using spherical harmonics
- Frame scaling
;
_oxdiff_exptl_absorpt_empirical_full_max 1.707
_oxdiff_exptl_absorpt_empirical_full_min 0.744

loop_
_space_group_symop_operation_xyz
'x, y, z'
'-x, y+1/2, -z+1/2'
'-x, -y, -z'
'x, -y-1/2, z-1/2'

loop_
_atom_site_label
_atom_site_type_symbol
_atom_site_fract_x
_atom_site_fract_y
_atom_site_fract_z
_atom_site_U_iso_or_equiv
_atom_site_adp_type
_atom_site_occupancy
_atom_site_site_symmetry_order
_atom_site_calc_flag
_atom_site_refinement_flags_posn
_atom_site_refinement_flags_adp
_atom_site_refinement_flags_occupancy
_atom_site_disorder_assembly
_atom_site_disorder_group
Am1 Am 0.69751(2) 0.57159(2) 0.31453(2) 0.02184(9) Uani 1 1 d . . . . .
O1 O 0.6493(4) 0.4534(2) 0.3273(4) 0.0293(11) Uani 1 1 d . . . . .
O2 O 0.6759(5) 0.3408(3) 0.3452(5) 0.0444(14) Uani 1 1 d . . . . .
O3 O 0.8637(4) 0.6099(3) 0.3418(5) 0.0364(13) Uani 1 1 d . . . . .
O4 O 0.7625(4) 0.5649(2) 0.5273(4) 0.0293(11) Uani 1 1 d . . . . .
O5 O 0.8195(4) 0.6127(3) 0.7017(4) 0.0388(14) Uani 1 1 d . . . . .
O6 O 0.6655(4) 0.6794(2) 0.2013(4) 0.0265(11) Uani 1 1 d . . . . .
O7 O 0.7079(4) 0.5430(3) 0.1261(4) 0.0314(12) Uani 1 1 d . . . . .
O8 O 0.6452(4) 0.5559(3) -0.0672(5) 0.0356(13) Uani 1 1 d . . . . .
O9 O 0.5472(4) 0.5913(3) 0.3623(4) 0.0295(11) Uani 1 1 d . . . . .
N1 N 0.8299(5) 0.4796(3) 0.3409(5) 0.0302(14) Uani 1 1 d . . . . .
N2 N 1.0061(6) 0.6004(5) 0.3234(10) 0.078(3) Uani 1 1 d . . . . .
N3 N 0.7263(4) 0.6869(3) 0.4246(5) 0.0224(12) Uani 1 1 d . . . . .
N4 N 0.6035(4) 0.7865(3) 0.1769(5) 0.0261(12) Uani 1 1 d . . . . .
N5 N 0.5374(4) 0.5689(3) 0.1474(5) 0.0223(11) Uani 1 1 d . . . . .
N6 N 0.3927(5) 0.5604(3) 0.3240(6) 0.0300(14) Uani 1 1 d . . . . .
C1 C 0.7022(6) 0.4005(4) 0.3409(6) 0.0296(16) Uani 1 1 d . . . . .
C2 C 0.8050(6) 0.4136(4) 0.3489(8) 0.0386(19) Uani 1 1 d . . . . .
C3 C 0.8722(7) 0.3615(5) 0.3703(11) 0.065(3) Uani 1 1 d . . . . .
H3 H 0.8542 0.3149 0.3748 0.078 Uiso 1 1 calc R . . . .
C4 C 0.9667(8) 0.3789(5) 0.3850(11) 0.071(3) Uani 1 1 d . . . . .
H4 H 1.0153 0.3443 0.4054 0.085 Uiso 1 1 calc R . . . .
C5 C 0.9914(7) 0.4471(5) 0.3702(10) 0.057(3) Uani 1 1 d . . . . .
H5 H 1.0556 0.4590 0.3763 0.068 Uiso 1 1 calc R . . . .
C6 C 0.9192(6) 0.4966(4) 0.3464(7) 0.0371(18) Uani 1 1 d . . . . .
C7 C 0.9293(6) 0.5723(4) 0.3363(7) 0.0332(17) Uani 1 1 d . . . . .
C8 C 1.0784(11) 0.5612(7) 0.2846(16) 0.109(5) Uani 1 1 d . U . . .
H8A H 1.1358 0.5512 0.3517 0.163 Uiso 1 1 calc GR . . . .
H8B H 1.0969 0.5891 0.2288 0.163 Uiso 1 1 calc GR . . . .
H8C H 1.0495 0.5179 0.2480 0.163 Uiso 1 1 calc GR . . . .
C9 C 1.0154(8) 0.6747(6) 0.3252(13) 0.091(4) Uani 1 1 d . U . . .
H9A H 0.9987 0.6919 0.2458 0.137 Uiso 1 1 calc GR . . . .
H9B H 1.0821 0.6876 0.3695 0.137 Uiso 1 1 calc GR . . . .
H9C H 0.9716 0.6950 0.3615 0.137 Uiso 1 1 calc GR . . . .
C10 C 0.7872(6) 0.6157(4) 0.5953(6) 0.0300(16) Uani 1 1 d . . . . .
C11 C 0.7741(5) 0.6860(4) 0.5382(6) 0.0285(16) Uani 1 1 d . . . . .
C12 C 0.8110(6) 0.7445(4) 0.6011(7) 0.0350(18) Uani 1 1 d . . . . .
H12 H 0.8411 0.7426 0.6827 0.042 Uiso 1 1 calc R . . . .
C13 C 0.8026(6) 0.8065(4) 0.5409(7) 0.0395(19) Uani 1 1 d . . . . .
H13 H 0.8306 0.8474 0.5805 0.047 Uiso 1 1 calc R . . . .
C14 C 0.7530(6) 0.8078(4) 0.4228(7) 0.0360(18) Uani 1 1 d . . . . .
H14 H 0.7464 0.8494 0.3801 0.043 Uiso 1 1 calc R . . . .
C15 C 0.7136(5) 0.7472(4) 0.3690(7) 0.0281(16) Uani 1 1 d . . . . .
C16 C 0.6581(6) 0.7373(4) 0.2419(6) 0.0298(16) Uani 1 1 d . . . . .
C17 C 0.5532(6) 0.7713(4) 0.0534(6) 0.0297(16) Uani 1 1 d . . . . .
H17A H 0.5869 0.7340 0.0288 0.045 Uiso 1 1 calc GR . . . .
H17B H 0.5527 0.8127 0.0073 0.045 Uiso 1 1 calc GR . . . .
H17C H 0.4867 0.7572 0.0420 0.045 Uiso 1 1 calc GR . . . .
C18 C 0.5769(6) 0.8510(4) 0.2178(7) 0.0400(19) Uani 1 1 d . . . . .
H18A H 0.5910 0.8484 0.3016 0.060 Uiso 1 1 calc GR . . . .
H18B H 0.5077 0.8593 0.1793 0.060 Uiso 1 1 calc GR . . . .
H18C H 0.6139 0.8887 0.2001 0.060 Uiso 1 1 calc GR . . . .
C19 C 0.6395(6) 0.5561(3) 0.0325(7) 0.0284(17) Uani 1 1 d . . . . .
C20 C 0.5408(5) 0.5742(3) 0.0423(6) 0.0239(14) Uani 1 1 d . . . . .
C21 C 0.4644(6) 0.5974(4) -0.0511(7) 0.0305(16) Uani 1 1 d . . . . .
H21 H 0.4695 0.5999 -0.1262 0.037 Uiso 1 1 calc R . . . .
C22 C 0.3819(6) 0.6164(4) -0.0327(7) 0.0335(17) Uani 1 1 d . . . . .
H22 H 0.3285 0.6334 -0.0948 0.040 Uiso 1 1 calc R . . . .
C23 C 0.3762(6) 0.6109(4) 0.0772(7) 0.0304(16) Uani 1 1 d . . . . .
H23 H 0.3194 0.6247 0.0917 0.036 Uiso 1 1 calc R . . . .
C24 C 0.4548(6) 0.5849(3) 0.1661(6) 0.0278(16) Uani 1 1 d . . . . .
C25 C 0.4661(5) 0.5788(3) 0.2910(6) 0.0256(15) Uani 1 1 d . . . . .
C26 C 0.2977(6) 0.5382(4) 0.2452(7) 0.0379(19) Uani 1 1 d . . . . .
H26A H 0.2541 0.5779 0.2246 0.057 Uiso 1 1 calc GR . . . .
H26B H 0.2709 0.5033 0.2835 0.057 Uiso 1 1 calc GR . . . .
H26C H 0.3048 0.5186 0.1749 0.057 Uiso 1 1 calc GR . . . .
C27 C 0.4008(6) 0.5632(4) 0.4446(7) 0.0340(17) Uani 1 1 d . . . . .
H27A H 0.4680 0.5726 0.4919 0.051 Uiso 1 1 calc GR . . . .
H27B H 0.3808 0.5189 0.4676 0.051 Uiso 1 1 calc GR . . . .
H27C H 0.3592 0.5999 0.4560 0.051 Uiso 1 1 calc GR . . . .

loop_
_atom_site_aniso_label
_atom_site_aniso_U_11
_atom_site_aniso_U_22
_atom_site_aniso_U_33
_atom_site_aniso_U_23
_atom_site_aniso_U_13
_atom_site_aniso_U_12
Am1 0.02676(15) 0.02281(14) 0.01952(15) -0.00032(11) 0.01250(10) -0.00001(11)
O1 0.038(3) 0.025(2) 0.029(3) 0.000(2) 0.016(3) -0.004(2)
O2 0.054(4) 0.023(3) 0.056(4) -0.006(2) 0.018(3) 0.000(2)
O3 0.033(3) 0.033(3) 0.047(4) -0.003(2) 0.019(3) -0.002(2)
O4 0.034(3) 0.030(3) 0.025(3) 0.005(2) 0.012(2) -0.002(2)
O5 0.054(4) 0.040(3) 0.023(3) 0.000(2) 0.015(3) -0.001(2)
O6 0.040(3) 0.019(2) 0.024(3) -0.0020(19) 0.015(2) -0.0020(19)
O7 0.040(3) 0.032(3) 0.027(3) -0.005(2) 0.017(3) 0.000(2)
O8 0.052(4) 0.039(3) 0.025(3) -0.001(2) 0.025(3) 0.001(2)
O9 0.035(3) 0.035(3) 0.022(3) -0.003(2) 0.013(2) 0.000(2)
N1 0.037(4) 0.028(3) 0.028(4) 0.000(3) 0.014(3) 0.001(3)
N2 0.039(5) 0.056(5) 0.152(10) 0.045(6) 0.049(6) 0.009(4)
N3 0.024(3) 0.025(3) 0.019(3) 0.004(2) 0.008(3) 0.002(2)
N4 0.035(4) 0.022(3) 0.023(3) -0.001(2) 0.012(3) 0.001(2)
N5 0.029(3) 0.023(3) 0.018(3) -0.002(2) 0.012(2) -0.003(2)
N6 0.033(4) 0.034(3) 0.031(4) 0.001(3) 0.020(3) 0.002(3)
C1 0.038(5) 0.024(4) 0.025(4) -0.003(3) 0.007(4) -0.004(3)
C2 0.036(5) 0.038(5) 0.040(5) -0.001(3) 0.010(4) 0.001(3)
C3 0.049(6) 0.036(5) 0.113(10) -0.004(5) 0.032(6) 0.000(4)
C4 0.047(7) 0.047(6) 0.109(10) -0.001(6) 0.013(6) 0.011(5)
C5 0.034(5) 0.046(5) 0.087(8) 0.001(5) 0.018(5) 0.000(4)
C6 0.033(5) 0.044(5) 0.032(5) -0.005(3) 0.008(4) 0.004(3)
C7 0.027(4) 0.037(4) 0.038(5) 0.000(3) 0.015(4) -0.002(3)
C8 0.085(9) 0.115(10) 0.163(13) 0.067(9) 0.089(9) 0.035(7)
C9 0.045(6) 0.075(7) 0.134(11) 0.056(7) 0.005(7) -0.011(5)
C10 0.031(4) 0.041(4) 0.022(4) -0.002(3) 0.013(3) 0.004(3)
C11 0.028(4) 0.038(4) 0.024(4) 0.002(3) 0.014(3) 0.008(3)
C12 0.039(5) 0.042(4) 0.027(4) -0.004(3) 0.014(4) 0.007(3)
C13 0.042(5) 0.039(5) 0.042(5) -0.010(4) 0.019(4) -0.005(3)
C14 0.043(5) 0.035(4) 0.033(5) -0.002(3) 0.018(4) 0.001(3)
C15 0.023(4) 0.030(4) 0.038(4) -0.001(3) 0.020(3) 0.001(3)
C16 0.034(4) 0.033(4) 0.028(4) -0.001(3) 0.019(4) 0.000(3)
C17 0.039(5) 0.033(4) 0.021(4) 0.004(3) 0.014(3) -0.003(3)
C18 0.046(5) 0.044(5) 0.032(5) 0.000(4) 0.015(4) 0.011(4)
C19 0.037(5) 0.030(4) 0.029(4) -0.005(3) 0.024(4) -0.003(3)
C20 0.031(4) 0.019(3) 0.025(4) -0.001(3) 0.014(3) -0.002(3)
C21 0.041(5) 0.024(3) 0.027(4) -0.002(3) 0.012(4) -0.003(3)
C22 0.040(5) 0.035(4) 0.025(4) 0.006(3) 0.010(4) -0.003(3)
C23 0.032(4) 0.028(4) 0.035(4) 0.002(3) 0.016(4) 0.000(3)
C24 0.033(4) 0.030(4) 0.027(4) 0.004(3) 0.019(3) 0.000(3)
C25 0.028(4) 0.026(4) 0.027(4) -0.003(3) 0.015(3) 0.001(3)
C26 0.035(5) 0.042(4) 0.045(5) 0.007(4) 0.024(4) 0.004(3)
C27 0.036(4) 0.046(5) 0.026(4) 0.002(3) 0.018(4) 0.005(3)

loop_
_atom_type_symbol
_atom_type_description
_atom_type_scat_dispersion_real
_atom_type_scat_dispersion_imag
_atom_type_scat_source
C C 0.0033 0.0016 'International Tables Vol C Tables 4.2.6.8 and 6.1.1.4'
H H 0.0000 0.0000 'International Tables Vol C Tables 4.2.6.8 and 6.1.1.4'
N N 0.0061 0.0033 'International Tables Vol C Tables 4.2.6.8 and 6.1.1.4'
O O 0.0106 0.0060 'International Tables Vol C Tables 4.2.6.8 and 6.1.1.4'
Am Am -9.4100 4.3056 'International Tables Vol C Tables 4.2.6.8 and 6.1.1.4'

loop_
_geom_angle_atom_site_label_1
_geom_angle_atom_site_label_2
_geom_angle_atom_site_label_3
_geom_angle
_geom_angle_site_symmetry_1
_geom_angle_site_symmetry_3
_geom_angle_publ_flag
O1 Am1 O3 125.07(17) . . ?
O1 Am1 O4 84.20(16) . . ?
O1 Am1 O6 146.63(17) . . ?
O1 Am1 O7 87.66(16) . . ?
O1 Am1 O9 80.11(16) . . ?
O1 Am1 N1 63.98(18) . . ?
O1 Am1 N3 142.13(16) . . ?
O1 Am1 N5 79.72(17) . . ?
O3 Am1 O6 79.25(17) . . ?
O3 Am1 O9 146.74(17) . . ?
O3 Am1 N1 61.33(18) . . ?
O3 Am1 N3 71.75(17) . . ?
O3 Am1 N5 136.02(18) . . ?
O4 Am1 O3 81.90(17) . . ?
O4 Am1 O6 125.02(15) . . ?
O4 Am1 O9 79.48(17) . . ?
O4 Am1 N1 79.85(18) . . ?
O4 Am1 N3 63.44(16) . . ?
O4 Am1 N5 140.82(17) . . ?
O6 Am1 O9 89.23(16) . . ?
O6 Am1 N1 130.55(17) . . ?
O6 Am1 N3 61.64(16) . . ?
O6 Am1 N5 67.35(17) . . ?
O7 Am1 O3 79.69(18) . . ?
O7 Am1 O4 150.42(18) . . ?
O7 Am1 O6 73.68(16) . . ?
O7 Am1 O9 126.97(18) . . ?
O7 Am1 N1 71.04(18) . . ?
O7 Am1 N3 130.18(16) . . ?
O7 Am1 N5 64.35(18) . . ?
O9 Am1 N1 139.97(17) . . ?
O9 Am1 N3 75.31(17) . . ?
O9 Am1 N5 62.73(16) . . ?
N3 Am1 N1 123.51(19) . . ?
N5 Am1 N1 122.68(18) . . ?
N5 Am1 N3 112.59(17) . . ?
C1 O1 Am1 126.6(5) . . ?
C7 O3 Am1 125.0(5) . . ?
C10 O4 Am1 125.6(4) . . ?
C16 O6 Am1 124.3(4) . . ?
C19 O7 Am1 122.0(4) . . ?
C25 O9 Am1 121.4(4) . . ?
C2 N1 Am1 117.1(5) . . ?
C6 N1 Am1 121.5(5) . . ?
C6 N1 C2 121.4(7) . . ?
C7 N2 C8 123.8(10) . . ?
C7 N2 C9 119.5(9) . . ?
C9 N2 C8 115.7(9) . . ?
C11 N3 Am1 118.3(4) . . ?
C11 N3 C15 118.6(6) . . ?
C15 N3 Am1 121.6(4) . . ?
C16 N4 C17 117.8(6) . . ?
C16 N4 C18 126.3(6) . . ?
C18 N4 C17 115.3(6) . . ?
C20 N5 Am1 117.3(5) . . ?
C20 N5 C24 119.0(6) . . ?
C24 N5 Am1 120.0(5) . . ?
C25 N6 C26 124.7(6) . . ?
C25 N6 C27 120.6(7) . . ?
C27 N6 C26 114.7(6) . . ?
O1 C1 C2 115.6(6) . . ?
O2 C1 O1 125.7(7) . . ?
O2 C1 C2 118.7(7) . . ?
N1 C2 C1 116.6(7) . . ?
N1 C2 C3 121.1(8) . . ?
C3 C2 C1 122.1(8) . . ?
C2 C3 H3 120.9 . . ?
C2 C3 C4 118.3(9) . . ?
C4 C3 H3 120.9 . . ?
C3 C4 H4 119.8 . . ?
C3 C4 C5 120.5(9) . . ?
C5 C4 H4 119.8 . . ?
C4 C5 H5 121.1 . . ?
C6 C5 C4 117.9(9) . . ?
C6 C5 H5 121.1 . . ?
N1 C6 C5 120.6(8) . . ?
N1 C6 C7 111.4(7) . . ?
C5 C6 C7 127.7(8) . . ?
O3 C7 N2 119.0(8) . . ?
O3 C7 C6 118.7(7) . . ?
N2 C7 C6 122.3(7) . . ?
N2 C8 H8A 109.5 . . ?
N2 C8 H8B 109.5 . . ?
N2 C8 H8C 109.5 . . ?
H8A C8 H8B 109.5 . . ?
H8A C8 H8C 109.5 . . ?
H8B C8 H8C 109.5 . . ?
N2 C9 H9A 109.5 . . ?
N2 C9 H9B 109.5 . . ?
N2 C9 H9C 109.5 . . ?
H9A C9 H9B 109.5 . . ?
H9A C9 H9C 109.5 . . ?
H9B C9 H9C 109.5 . . ?
O4 C10 C11 115.6(6) . . ?
O5 C10 O4 125.9(7) . . ?
O5 C10 C11 118.4(7) . . ?
N3 C11 C10 115.8(6) . . ?
N3 C11 C12 123.1(7) . . ?
C12 C11 C10 121.1(7) . . ?
C11 C12 H12 121.1 . . ?
C11 C12 C13 117.7(7) . . ?
C13 C12 H12 121.1 . . ?
C12 C13 H13 120.3 . . ?
C14 C13 C12 119.4(7) . . ?
C14 C13 H13 120.3 . . ?
C13 C14 H14 120.9 . . ?
C15 C14 C13 118.3(7) . . ?
C15 C14 H14 120.9 . . ?
N3 C15 C14 122.7(7) . . ?
N3 C15 C16 110.5(6) . . ?
C14 C15 C16 126.7(7) . . ?
O6 C16 N4 121.6(7) . . ?
O6 C16 C15 115.9(6) . . ?
N4 C16 C15 122.5(6) . . ?
N4 C17 H17A 109.5 . . ?
N4 C17 H17B 109.5 . . ?
N4 C17 H17C 109.5 . . ?
H17A C17 H17B 109.5 . . ?
H17A C17 H17C 109.5 . . ?
H17B C17 H17C 109.5 . . ?
N4 C18 H18A 109.5 . . ?
N4 C18 H18B 109.5 . . ?
N4 C18 H18C 109.5 . . ?
H18A C18 H18B 109.5 . . ?
H18A C18 H18C 109.5 . . ?
H18B C18 H18C 109.5 . . ?
O7 C19 C20 117.1(6) . . ?
O8 C19 O7 126.0(7) . . ?
O8 C19 C20 116.9(7) . . ?
N5 C20 C19 114.1(6) . . ?
N5 C20 C21 123.4(7) . . ?
C21 C20 C19 122.4(6) . . ?
C20 C21 H21 120.9 . . ?
C22 C21 C20 118.3(7) . . ?
C22 C21 H21 120.9 . . ?
C21 C22 H22 120.3 . . ?
C21 C22 C23 119.5(8) . . ?
C23 C22 H22 120.3 . . ?
C22 C23 H23 120.5 . . ?
C22 C23 C24 119.1(7) . . ?
C24 C23 H23 120.5 . . ?
N5 C24 C23 120.6(6) . . ?
N5 C24 C25 111.3(6) . . ?
C23 C24 C25 127.7(6) . . ?
O9 C25 N6 121.7(7) . . ?
O9 C25 C24 117.2(6) . . ?
N6 C25 C24 121.1(7) . . ?
N6 C26 H26A 109.5 . . ?
N6 C26 H26B 109.5 . . ?
N6 C26 H26C 109.5 . . ?
H26A C26 H26B 109.5 . . ?
H26A C26 H26C 109.5 . . ?
H26B C26 H26C 109.5 . . ?
N6 C27 H27A 109.5 . . ?
N6 C27 H27B 109.5 . . ?
N6 C27 H27C 109.5 . . ?
H27A C27 H27B 109.5 . . ?
H27A C27 H27C 109.5 . . ?
H27B C27 H27C 109.5 . . ?

loop_
_geom_bond_atom_site_label_1
_geom_bond_atom_site_label_2
_geom_bond_distance
_geom_bond_site_symmetry_2
_geom_bond_publ_flag
Am1 O1 2.421(5) . ?
Am1 O3 2.466(5) . ?
Am1 O4 2.463(5) . ?
Am1 O6 2.468(4) . ?
Am1 O7 2.432(5) . ?
Am1 O9 2.499(5) . ?
Am1 N1 2.581(6) . ?
Am1 N3 2.574(5) . ?
Am1 N5 2.550(6) . ?
O1 C1 1.264(9) . ?
O2 C1 1.228(9) . ?
O3 C7 1.229(9) . ?
O4 C10 1.263(9) . ?
O5 C10 1.231(8) . ?
O6 C16 1.249(8) . ?
O7 C19 1.272(10) . ?
O8 C19 1.255(8) . ?
O9 C25 1.243(9) . ?
N1 C2 1.345(10) . ?
N1 C6 1.334(10) . ?
N2 C7 1.311(10) . ?
N2 C8 1.509(15) . ?
N2 C9 1.449(14) . ?
N3 C11 1.333(9) . ?
N3 C15 1.336(9) . ?
N4 C16 1.326(9) . ?
N4 C17 1.476(9) . ?
N4 C18 1.450(9) . ?
N5 C20 1.312(9) . ?
N5 C24 1.347(9) . ?
N6 C25 1.324(9) . ?
N6 C26 1.470(11) . ?
N6 C27 1.445(9) . ?
C1 C2 1.503(11) . ?
C2 C3 1.375(12) . ?
C3 H3 0.9500 . ?
C3 C4 1.381(14) . ?
C4 H4 0.9500 . ?
C4 C5 1.400(14) . ?
C5 H5 0.9500 . ?
C5 C6 1.389(12) . ?
C6 C7 1.485(11) . ?
C8 H8A 0.9800 . ?
C8 H8B 0.9800 . ?
C8 H8C 0.9800 . ?
C9 H9A 0.9800 . ?
C9 H9B 0.9800 . ?
C9 H9C 0.9800 . ?
C10 C11 1.517(10) . ?
C11 C12 1.376(11) . ?
C12 H12 0.9500 . ?
C12 C13 1.395(11) . ?
C13 H13 0.9500 . ?
C13 C14 1.385(12) . ?
C14 H14 0.9500 . ?
C14 C15 1.377(10) . ?
C15 C16 1.510(11) . ?
C17 H17A 0.9800 . ?
C17 H17B 0.9800 . ?
C17 H17C 0.9800 . ?
C18 H18A 0.9800 . ?
C18 H18B 0.9800 . ?
C18 H18C 0.9800 . ?
C19 C20 1.536(10) . ?
C20 C21 1.383(11) . ?
C21 H21 0.9500 . ?
C21 C22 1.358(11) . ?
C22 H22 0.9500 . ?
C22 C23 1.384(10) . ?
C23 H23 0.9500 . ?
C23 C24 1.390(11) . ?
C24 C25 1.489(10) . ?
C26 H26A 0.9800 . ?
C26 H26B 0.9800 . ?
C26 H26C 0.9800 . ?
C27 H27A 0.9800 . ?
C27 H27B 0.9800 . ?
C27 H27C 0.9800 . ?

loop_
_smtbx_masks_void_nr
_smtbx_masks_void_average_x
_smtbx_masks_void_average_y
_smtbx_masks_void_average_z
_smtbx_masks_void_volume
_smtbx_masks_void_count_electrons
_smtbx_masks_void_content
1 0.000 -0.955 -0.173 848.7 132.9 ?
